data_7028307
loop_
_publ_author_name
'Cosham, Samuel D.'
'Hill, Michael S.'
'Johnson, Andrew L.'
'Molloy, Kieran C.'

_publ_section_title
;
 New organo- and amidozinc derivatives of primary amines.
;
_journal_issue 2
_journal_name_full 'Dalton transactions (Cambridge, England : 2003)'
_journal_page_first 859
_journal_page_last 864
_journal_paper_doi 10.1039/c3dt52602j
_journal_volume 43
_journal_year 2014
_chemical_formula_sum 'C36 H110 N18 Si8 Zn4'
_chemical_formula_weight 1281.62
_chemical_name_systematic
;
 ?
;
_space_group_IT_number 15
_symmetry_cell_setting monoclinic
_symmetry_space_group_name_Hall '-C 2yc'
_symmetry_space_group_name_H-M 'C 1 2/c 1'
_atom_sites_solution_hydrogens geom
_atom_sites_solution_primary direct
_atom_sites_solution_secondary difmap
_audit_creation_method SHELXL-97
_cell_angle_alpha 90.00
_cell_angle_beta 100.7600(10)
_cell_angle_gamma 90.00
_cell_formula_units_Z 4
_cell_length_a 23.8580(4)
_cell_length_b 18.2210(4)
_cell_length_c 15.5450(3)
_cell_measurement_reflns_used 52385
_cell_measurement_temperature 150(2)
_cell_measurement_theta_max 27.5
_cell_measurement_theta_min 3.48
_cell_volume 6638.9(2)
_computing_cell_refinement 'HKL Scalepack (Otwinowski & Minor 1997)'
_computing_data_collection 'Kappa CCD'
_computing_data_reduction 'Denzo and Scalepak (Otwinowski & Minor, 1997)'
_computing_molecular_graphics 'ORTEP 3 for Windows (Farrugia, 1997)'
_computing_publication_material 'SHELXL-97 (Sheldrick, 1997)'
_computing_structure_refinement 'SHELXL-97 (Sheldrick, 1997)'
_computing_structure_solution 'SHELXS-86 (Sheldrick, 1986)'
_diffrn_ambient_temperature 150(2)
_diffrn_measured_fraction_theta_full 0.989
_diffrn_measured_fraction_theta_max 0.989
_diffrn_measurement_device_type 'Bruker Kappa CCD Diffractometer'
_diffrn_measurement_method 'omega and phi scans'
_diffrn_radiation_monochromator graphite
_diffrn_radiation_source 'fine-focus sealed tube'
_diffrn_radiation_type MoK\a
_diffrn_radiation_wavelength 0.71073
_diffrn_reflns_av_R_equivalents 0.0599
_diffrn_reflns_av_sigmaI/netI 0.0397
_diffrn_reflns_limit_h_max 30
_diffrn_reflns_limit_h_min -30
_diffrn_reflns_limit_k_max 23
_diffrn_reflns_limit_k_min -23
_diffrn_reflns_limit_l_max 20
_diffrn_reflns_limit_l_min -20
_diffrn_reflns_number 52385
_diffrn_reflns_theta_full 27.50
_diffrn_reflns_theta_max 27.50
_diffrn_reflns_theta_min 3.48
_diffrn_standards_decay_% 0
_diffrn_standards_interval_count 0
_diffrn_standards_interval_time 0
_diffrn_standards_number 0
_exptl_absorpt_coefficient_mu 1.612
_exptl_absorpt_correction_T_max 0.8178
_exptl_absorpt_correction_T_min 0.7387
_exptl_absorpt_correction_type multi-scan
_exptl_absorpt_process_details 'SORTAV (Blessing, 1995)'
_exptl_crystal_colour Colourless
_exptl_crystal_density_diffrn 1.282
_exptl_crystal_density_method 'not measured'
_exptl_crystal_description Block
_exptl_crystal_F_000 2736
_exptl_crystal_size_max 0.20
_exptl_crystal_size_mid 0.15
_exptl_crystal_size_min 0.13
_refine_diff_density_max 0.406
_refine_diff_density_min -0.431
_refine_diff_density_rms 0.071
_refine_ls_extinction_method none
_refine_ls_goodness_of_fit_ref 1.040
_refine_ls_hydrogen_treatment mixed
_refine_ls_matrix_type full
_refine_ls_number_parameters 320
_refine_ls_number_reflns 7541
_refine_ls_number_restraints 0
_refine_ls_restrained_S_all 1.040
_refine_ls_R_factor_all 0.0603
_refine_ls_R_factor_gt 0.0346
_refine_ls_shift/su_max 0.001
_refine_ls_shift/su_mean 0.000
_refine_ls_structure_factor_coef Fsqd
_refine_ls_weighting_details 'calc w=1/[\s^2^(Fo^2^)+(0.0371P)^2^+7.4212P] where P=(Fo^2^+2Fc^2^)/3'
_refine_ls_weighting_scheme calc
_refine_ls_wR_factor_gt 0.0758
_refine_ls_wR_factor_ref 0.0848
_reflns_number_gt 5644
_reflns_number_total 7541
_reflns_threshold_expression >2sigma(I)
_cod_data_source_file c3dt52602j.txt
_cod_data_source_block h11alj22
_cod_depositor_comments
;
The following automatic conversions were performed:

'_symmetry_cell_setting' value 'Monoclinic' changed to 'monoclinic'
according to
/usr/data/users/saulius/automatic-downloads/current/RSC/lib/dictionaries/cif_core.dic
dictionary named 'cif_core.dic' version 2.4.2 from
2011-04-26.

'_exptl_absorpt_correction_type' value 'Multi-scan'
changed to 'multi-scan' according to
/usr/data/users/saulius/automatic-downloads/current/RSC/lib/dictionaries/cif_core.dic
dictionary named 'cif_core.dic' version 2.4.2 from 2011-04-26.

Automatic conversion script
Id: cif_fix_values 2281 2013-09-26 08:29:07Z andrius 
;
_cod_original_sg_symbol_H-M C2/c
_cod_database_code 7028307

loop_
_symmetry_equiv_pos_as_xyz
'x, y, z'
'-x, y, -z+1/2'
'x+1/2, y+1/2, z'
'-x+1/2, y+1/2, -z+1/2'
'-x, -y, -z'
'x, -y, z-1/2'
'-x+1/2, -y+1/2, -z'
'x+1/2, -y+1/2, z-1/2'

loop_
_atom_site_label
_atom_site_type_symbol
_atom_site_fract_x
_atom_site_fract_y
_atom_site_fract_z
_atom_site_U_iso_or_equiv
_atom_site_adp_type
_atom_site_occupancy
_atom_site_symmetry_multiplicity
_atom_site_calc_flag
_atom_site_refinement_flags
Zn1 Zn 0.508596(11) 0.299835(14) 0.338294(17) 0.02753(8) Uani 1 1 d .
Zn2 Zn 0.403795(11) 0.226399(15) 0.303040(17) 0.02799(8) Uani 1 1 d .
N1 N 0.43425(8) 0.30932(10) 0.24859(12) 0.0285(4) Uani 1 1 d .
N2 N 0.44202(10) 0.39172(12) 0.10478(14) 0.0409(5) Uani 1 1 d .
N3 N 0.38713(12) 0.45703(13) 0.23284(16) 0.0538(7) Uani 1 1 d .
N4 N 0.33132(10) 0.34391(15) 0.13210(14) 0.0493(6) Uani 1 1 d .
N5 N 0.47986(8) 0.21181(11) 0.39565(12) 0.0278(4) Uani 1 1 d .
N6 N 0.54302(10) 0.22855(15) 0.56884(14) 0.0500(6) Uani 1 1 d .
N7 N 0.42657(10) 0.26212(13) 0.52883(14) 0.0429(5) Uani 1 1 d .
N8 N 0.46520(10) 0.11543(13) 0.53259(15) 0.0466(6) Uani 1 1 d .
N10 N 0.33957(8) 0.16127(12) 0.28431(13) 0.0354(5) Uani 1 1 d .
Si1 Si 0.39632(3) 0.37393(4) 0.18587(4) 0.03719(17) Uani 1 1 d .
Si2 Si 0.47863(3) 0.20394(4) 0.50626(4) 0.03335(16) Uani 1 1 d .
Si10 Si 0.28012(3) 0.18952(5) 0.32203(5) 0.0451(2) Uani 1 1 d .
Si20 Si 0.34695(3) 0.08311(4) 0.22736(5) 0.04475(19) Uani 1 1 d .
C21 C 0.48044(15) 0.45612(16) 0.1179(2) 0.0568(8) Uani 1 1 d .
H21A H 0.5095 0.4511 0.0813 0.085 Uiso 1 1 calc R
H21B H 0.4990 0.4590 0.1796 0.085 Uiso 1 1 calc R
H21C H 0.4582 0.5009 0.1016 0.085 Uiso 1 1 calc R
C22 C 0.41361(14) 0.38905(19) 0.01161(18) 0.0572(8) Uani 1 1 d .
H22A H 0.3884 0.4316 -0.0019 0.086 Uiso 1 1 calc R
H22B H 0.3911 0.3439 0.0007 0.086 Uiso 1 1 calc R
H22C H 0.4425 0.3898 -0.0256 0.086 Uiso 1 1 calc R
C31 C 0.37323(15) 0.46239(18) 0.3201(2) 0.0616(9) Uani 1 1 d .
H31A H 0.3938 0.5040 0.3514 0.092 Uiso 1 1 calc R
H31B H 0.3845 0.4170 0.3526 0.092 Uiso 1 1 calc R
H31C H 0.3321 0.4698 0.3151 0.092 Uiso 1 1 calc R
C32 C 0.3700(2) 0.5237(2) 0.1815(3) 0.0899(14) Uani 1 1 d .
H32A H 0.3315 0.5380 0.1883 0.135 Uiso 1 1 calc R
H32B H 0.3703 0.5141 0.1195 0.135 Uiso 1 1 calc R
H32C H 0.3967 0.5635 0.2023 0.135 Uiso 1 1 calc R
C41 C 0.32229(13) 0.27319(19) 0.0895(2) 0.0575(8) Uani 1 1 d .
H41A H 0.2933 0.2459 0.1136 0.086 Uiso 1 1 calc R
H41B H 0.3581 0.2455 0.0997 0.086 Uiso 1 1 calc R
H41C H 0.3093 0.2802 0.0265 0.086 Uiso 1 1 calc R
C42 C 0.27873(16) 0.3870(3) 0.1186(3) 0.0884(14) Uani 1 1 d .
H42A H 0.2692 0.4028 0.0574 0.133 Uiso 1 1 calc R
H42B H 0.2841 0.4302 0.1568 0.133 Uiso 1 1 calc R
H42C H 0.2476 0.3569 0.1327 0.133 Uiso 1 1 calc R
C61 C 0.54813(16) 0.2646(2) 0.6542(2) 0.0732(11) Uani 1 1 d .
H61A H 0.5555 0.2276 0.7007 0.110 Uiso 1 1 calc R
H61B H 0.5125 0.2904 0.6573 0.110 Uiso 1 1 calc R
H61C H 0.5797 0.2997 0.6617 0.110 Uiso 1 1 calc R
C62 C 0.59466(13) 0.1884(2) 0.5599(2) 0.0641(9) Uani 1 1 d .
H62A H 0.6272 0.2221 0.5686 0.096 Uiso 1 1 calc R
H62B H 0.5898 0.1668 0.5013 0.096 Uiso 1 1 calc R
H62C H 0.6016 0.1493 0.6039 0.096 Uiso 1 1 calc R
C71 C 0.39042(14) 0.2434(2) 0.5919(2) 0.0623(9) Uani 1 1 d .
H71A H 0.4048 0.2681 0.6477 0.093 Uiso 1 1 calc R
H71B H 0.3910 0.1901 0.6010 0.093 Uiso 1 1 calc R
H71C H 0.3512 0.2593 0.5694 0.093 Uiso 1 1 calc R
C72 C 0.42925(15) 0.34050(16) 0.5159(2) 0.0578(8) Uani 1 1 d .
H72A H 0.3905 0.3603 0.5004 0.087 Uiso 1 1 calc R
H72B H 0.4501 0.3507 0.4686 0.087 Uiso 1 1 calc R
H72C H 0.4490 0.3637 0.5701 0.087 Uiso 1 1 calc R
C81 C 0.48561(15) 0.0869(2) 0.6211(2) 0.0702(10) Uani 1 1 d .
H81A H 0.4548 0.0895 0.6548 0.105 Uiso 1 1 calc R
H81B H 0.5180 0.1164 0.6502 0.105 Uiso 1 1 calc R
H81C H 0.4976 0.0357 0.6176 0.105 Uiso 1 1 calc R
C82 C 0.42159(14) 0.06960(17) 0.4835(2) 0.0574(8) Uani 1 1 d .
H82A H 0.4366 0.0198 0.4797 0.086 Uiso 1 1 calc R
H82B H 0.4098 0.0897 0.4244 0.086 Uiso 1 1 calc R
H82C H 0.3887 0.0680 0.5128 0.086 Uiso 1 1 calc R
C101 C 0.26831(13) 0.1372(2) 0.4208(2) 0.0652(9) Uani 1 1 d .
H10D H 0.2675 0.0845 0.4080 0.098 Uiso 1 1 calc R
H10E H 0.2319 0.1520 0.4360 0.098 Uiso 1 1 calc R
H10F H 0.2994 0.1477 0.4700 0.098 Uiso 1 1 calc R
C102 C 0.21284(12) 0.1807(2) 0.2382(2) 0.0670(10) Uani 1 1 d .
H10G H 0.2155 0.2116 0.1876 0.101 Uiso 1 1 calc R
H10H H 0.1803 0.1964 0.2638 0.101 Uiso 1 1 calc R
H10I H 0.2076 0.1294 0.2195 0.101 Uiso 1 1 calc R
C103 C 0.28814(15) 0.2889(2) 0.3525(3) 0.0686(10) Uani 1 1 d .
H10A H 0.3229 0.2957 0.3966 0.103 Uiso 1 1 calc R
H10B H 0.2550 0.3049 0.3766 0.103 Uiso 1 1 calc R
H10C H 0.2907 0.3180 0.3004 0.103 Uiso 1 1 calc R
C201 C 0.33166(19) -0.00310(19) 0.2837(3) 0.0827(12) Uani 1 1 d .
H20D H 0.3566 -0.0059 0.3413 0.124 Uiso 1 1 calc R
H20E H 0.3386 -0.0455 0.2484 0.124 Uiso 1 1 calc R
H20F H 0.2917 -0.0031 0.2909 0.124 Uiso 1 1 calc R
C202 C 0.30114(19) 0.0771(2) 0.1161(2) 0.0866(12) Uani 1 1 d .
H20G H 0.2609 0.0793 0.1214 0.130 Uiso 1 1 calc R
H20H H 0.3086 0.0307 0.0885 0.130 Uiso 1 1 calc R
H20I H 0.3099 0.1181 0.0801 0.130 Uiso 1 1 calc R
C203 C 0.42217(15) 0.0796(2) 0.2106(3) 0.0812(13) Uani 1 1 d .
H20A H 0.4305 0.1237 0.1792 0.122 Uiso 1 1 calc R
H20B H 0.4276 0.0360 0.1762 0.122 Uiso 1 1 calc R
H20C H 0.4479 0.0773 0.2675 0.122 Uiso 1 1 calc R
H5 H 0.4954(12) 0.1726(16) 0.3825(18) 0.042(8) Uiso 1 1 d .

loop_
_atom_site_aniso_label
_atom_site_aniso_U_11
_atom_site_aniso_U_22
_atom_site_aniso_U_33
_atom_site_aniso_U_23
_atom_site_aniso_U_13
_atom_site_aniso_U_12
Zn1 0.03074(15) 0.02892(15) 0.02258(14) -0.00160(11) 0.00406(11) -0.00414(11)
Zn2 0.02433(14) 0.03256(15) 0.02699(14) -0.00084(11) 0.00460(10) 0.00081(11)
N1 0.0316(11) 0.0289(10) 0.0246(10) 0.0009(8) 0.0044(8) 0.0050(8)
N2 0.0541(14) 0.0364(12) 0.0327(11) 0.0108(9) 0.0092(10) 0.0135(10)
N3 0.0782(18) 0.0393(13) 0.0489(14) 0.0075(11) 0.0245(13) 0.0266(12)
N4 0.0369(12) 0.0718(17) 0.0370(12) 0.0041(12) 0.0013(10) 0.0233(12)
N5 0.0271(10) 0.0306(11) 0.0255(10) 0.0021(8) 0.0045(8) 0.0007(9)
N6 0.0395(13) 0.0797(18) 0.0284(12) 0.0048(12) 0.0004(10) -0.0043(12)
N7 0.0457(13) 0.0522(14) 0.0333(12) -0.0012(10) 0.0138(10) 0.0014(11)
N8 0.0467(13) 0.0524(14) 0.0415(13) 0.0194(11) 0.0101(11) -0.0002(11)
N10 0.0236(10) 0.0452(12) 0.0371(11) -0.0035(10) 0.0052(9) -0.0035(9)
Si1 0.0437(4) 0.0375(4) 0.0308(4) 0.0054(3) 0.0079(3) 0.0172(3)
Si2 0.0315(4) 0.0434(4) 0.0246(3) 0.0064(3) 0.0038(3) -0.0009(3)
Si10 0.0249(4) 0.0655(5) 0.0457(4) -0.0005(4) 0.0088(3) 0.0009(3)
Si20 0.0369(4) 0.0449(4) 0.0527(5) -0.0092(4) 0.0091(3) -0.0111(3)
C21 0.079(2) 0.0368(16) 0.0587(19) 0.0127(14) 0.0244(17) 0.0083(15)
C22 0.070(2) 0.069(2) 0.0335(15) 0.0171(14) 0.0121(14) 0.0262(17)
C31 0.080(2) 0.0555(19) 0.0542(19) -0.0075(16) 0.0252(17) 0.0190(17)
C32 0.138(4) 0.056(2) 0.087(3) 0.024(2) 0.048(3) 0.054(2)
C41 0.0422(17) 0.083(2) 0.0432(17) -0.0008(16) -0.0031(13) 0.0045(16)
C42 0.059(2) 0.123(4) 0.075(3) -0.005(2) -0.0083(19) 0.051(2)
C61 0.066(2) 0.118(3) 0.0311(15) -0.0073(18) -0.0024(15) -0.022(2)
C62 0.0377(17) 0.095(3) 0.0544(19) 0.0172(18) -0.0037(14) 0.0016(16)
C71 0.0550(19) 0.093(3) 0.0442(17) 0.0045(17) 0.0226(15) 0.0097(18)
C72 0.073(2) 0.0461(18) 0.0586(19) -0.0080(15) 0.0225(17) 0.0050(16)
C81 0.071(2) 0.084(3) 0.055(2) 0.0377(19) 0.0097(17) 0.0002(19)
C82 0.062(2) 0.0483(18) 0.062(2) 0.0125(15) 0.0128(16) -0.0103(15)
C101 0.0411(17) 0.103(3) 0.0553(19) 0.0076(19) 0.0185(15) 0.0006(17)
C102 0.0269(15) 0.111(3) 0.061(2) 0.012(2) 0.0043(14) 0.0022(17)
C103 0.055(2) 0.076(2) 0.081(3) -0.0131(19) 0.0285(19) 0.0122(17)
C201 0.105(3) 0.055(2) 0.088(3) -0.008(2) 0.019(2) -0.029(2)
C202 0.100(3) 0.086(3) 0.065(2) -0.026(2) -0.009(2) -0.011(2)
C203 0.061(2) 0.063(2) 0.132(4) -0.048(2) 0.049(2) -0.0133(18)

loop_
_atom_type_symbol
_atom_type_description
_atom_type_scat_dispersion_real
_atom_type_scat_dispersion_imag
_atom_type_scat_source
C C 0.0033 0.0016 'International Tables Vol C Tables 4.2.6.8 and 6.1.1.4'
H H 0.0000 0.0000 'International Tables Vol C Tables 4.2.6.8 and 6.1.1.4'
N N 0.0061 0.0033 'International Tables Vol C Tables 4.2.6.8 and 6.1.1.4'
Si Si 0.0817 0.0704 'International Tables Vol C Tables 4.2.6.8 and 6.1.1.4'
Zn Zn 0.2839 1.4301 'International Tables Vol C Tables 4.2.6.8 and 6.1.1.4'

loop_
_geom_angle_atom_site_label_1
_geom_angle_atom_site_label_2
_geom_angle_atom_site_label_3
_geom_angle
_geom_angle_site_symmetry_1
_geom_angle_site_symmetry_3
N5 Zn1 N1 92.60(8) . .
N5 Zn1 N1 131.74(8) . 2_655
N1 Zn1 N1 98.00(7) . 2_655
N5 Zn1 N2 130.20(8) . 2_655
N1 Zn1 N2 123.71(8) . 2_655
N1 Zn1 N2 80.10(8) 2_655 2_655
N10 Zn2 N1 140.39(9) . .
N10 Zn2 N5 125.90(8) . .
N1 Zn2 N5 92.94(8) . .
Si1 N1 Zn2 126.45(11) . .
Si1 N1 Zn1 139.27(12) . .
Zn2 N1 Zn1 89.11(8) . .
Si1 N1 Zn1 91.63(9) . 2_655
Zn2 N1 Zn1 123.96(9) . 2_655
Zn1 N1 Zn1 81.20(7) . 2_655
C21 N2 C22 108.7(2) . .
C21 N2 Si1 118.37(18) . .
C22 N2 Si1 116.23(19) . .
C21 N2 Zn1 106.50(17) . 2_655
C22 N2 Zn1 119.64(17) . 2_655
Si1 N2 Zn1 85.98(8) . 2_655
C31 N3 C32 111.2(2) . .
C31 N3 Si1 121.7(2) . .
C32 N3 Si1 123.0(2) . .
C41 N4 C42 111.3(3) . .
C41 N4 Si1 123.59(19) . .
C42 N4 Si1 125.1(3) . .
Si2 N5 Zn1 125.12(11) . .
Si2 N5 Zn2 121.04(11) . .
Zn1 N5 Zn2 85.31(7) . .
Si2 N5 H5 105.1(19) . .
Zn1 N5 H5 111.3(19) . .
Zn2 N5 H5 107.5(19) . .
C62 N6 C61 112.4(3) . .
C62 N6 Si2 119.8(2) . .
C61 N6 Si2 123.0(2) . .
C72 N7 C71 111.8(2) . .
C72 N7 Si2 121.95(19) . .
C71 N7 Si2 122.1(2) . .
C82 N8 C81 111.9(2) . .
C82 N8 Si2 124.78(19) . .
C81 N8 Si2 121.0(2) . .
Si20 N10 Si10 127.02(12) . .
Si20 N10 Zn2 116.05(11) . .
Si10 N10 Zn2 116.86(12) . .
N1 Si1 N4 113.62(12) . .
N1 Si1 N3 118.01(11) . .
N4 Si1 N3 108.35(13) . .
N1 Si1 N2 101.35(10) . .
N4 Si1 N2 108.70(11) . .
N3 Si1 N2 105.98(12) . .
N1 Si1 Zn1 50.30(7) . 2_655
N4 Si1 Zn1 118.48(8) . 2_655
N3 Si1 Zn1 132.28(10) . 2_655
N2 Si1 Zn1 51.60(7) . 2_655
N8 Si2 N6 107.38(12) . .
N8 Si2 N7 111.00(11) . .
N6 Si2 N7 109.12(12) . .
N8 Si2 N5 110.78(11) . .
N6 Si2 N5 111.21(10) . .
N7 Si2 N5 107.38(11) . .
N10 Si10 C103 109.00(13) . .
N10 Si10 C101 112.88(13) . .
C103 Si10 C101 107.97(17) . .
N10 Si10 C102 113.11(13) . .
C103 Si10 C102 107.01(18) . .
C101 Si10 C102 106.60(15) . .
N10 Si20 C203 107.29(13) . .
N10 Si20 C201 114.31(15) . .
C203 Si20 C201 108.3(2) . .
N10 Si20 C202 115.52(16) . .
C203 Si20 C202 106.3(2) . .
C201 Si20 C202 104.64(19) . .
N2 C21 H21A 109.5 . .
N2 C21 H21B 109.5 . .
H21A C21 H21B 109.5 . .
N2 C21 H21C 109.5 . .
H21A C21 H21C 109.5 . .
H21B C21 H21C 109.5 . .
N2 C22 H22A 109.5 . .
N2 C22 H22B 109.5 . .
H22A C22 H22B 109.5 . .
N2 C22 H22C 109.5 . .
H22A C22 H22C 109.5 . .
H22B C22 H22C 109.5 . .
N3 C31 H31A 109.5 . .
N3 C31 H31B 109.5 . .
H31A C31 H31B 109.5 . .
N3 C31 H31C 109.5 . .
H31A C31 H31C 109.5 . .
H31B C31 H31C 109.5 . .
N3 C32 H32A 109.5 . .
N3 C32 H32B 109.5 . .
H32A C32 H32B 109.5 . .
N3 C32 H32C 109.5 . .
H32A C32 H32C 109.5 . .
H32B C32 H32C 109.5 . .
N4 C41 H41A 109.5 . .
N4 C41 H41B 109.5 . .
H41A C41 H41B 109.5 . .
N4 C41 H41C 109.5 . .
H41A C41 H41C 109.5 . .
H41B C41 H41C 109.5 . .
N4 C42 H42A 109.5 . .
N4 C42 H42B 109.5 . .
H42A C42 H42B 109.5 . .
N4 C42 H42C 109.5 . .
H42A C42 H42C 109.5 . .
H42B C42 H42C 109.5 . .
N6 C61 H61A 109.5 . .
N6 C61 H61B 109.5 . .
H61A C61 H61B 109.5 . .
N6 C61 H61C 109.5 . .
H61A C61 H61C 109.5 . .
H61B C61 H61C 109.5 . .
N6 C62 H62A 109.5 . .
N6 C62 H62B 109.5 . .
H62A C62 H62B 109.5 . .
N6 C62 H62C 109.5 . .
H62A C62 H62C 109.5 . .
H62B C62 H62C 109.5 . .
N7 C71 H71A 109.5 . .
N7 C71 H71B 109.5 . .
H71A C71 H71B 109.5 . .
N7 C71 H71C 109.5 . .
H71A C71 H71C 109.5 . .
H71B C71 H71C 109.5 . .
N7 C72 H72A 109.5 . .
N7 C72 H72B 109.5 . .
H72A C72 H72B 109.5 . .
N7 C72 H72C 109.5 . .
H72A C72 H72C 109.5 . .
H72B C72 H72C 109.5 . .
N8 C81 H81A 109.5 . .
N8 C81 H81B 109.5 . .
H81A C81 H81B 109.5 . .
N8 C81 H81C 109.5 . .
H81A C81 H81C 109.5 . .
H81B C81 H81C 109.5 . .
N8 C82 H82A 109.5 . .
N8 C82 H82B 109.5 . .
H82A C82 H82B 109.5 . .
N8 C82 H82C 109.5 . .
H82A C82 H82C 109.5 . .
H82B C82 H82C 109.5 . .
Si10 C101 H10D 109.5 . .
Si10 C101 H10E 109.5 . .
H10D C101 H10E 109.5 . .
Si10 C101 H10F 109.5 . .
H10D C101 H10F 109.5 . .
H10E C101 H10F 109.5 . .
Si10 C102 H10G 109.5 . .
Si10 C102 H10H 109.5 . .
H10G C102 H10H 109.5 . .
Si10 C102 H10I 109.5 . .
H10G C102 H10I 109.5 . .
H10H C102 H10I 109.5 . .
Si10 C103 H10A 109.5 . .
Si10 C103 H10B 109.5 . .
H10A C103 H10B 109.5 . .
Si10 C103 H10C 109.5 . .
H10A C103 H10C 109.5 . .
H10B C103 H10C 109.5 . .
Si20 C201 H20D 109.5 . .
Si20 C201 H20E 109.5 . .
H20D C201 H20E 109.5 . .
Si20 C201 H20F 109.5 . .
H20D C201 H20F 109.5 . .
H20E C201 H20F 109.5 . .
Si20 C202 H20G 109.5 . .
Si20 C202 H20H 109.5 . .
H20G C202 H20H 109.5 . .
Si20 C202 H20I 109.5 . .
H20G C202 H20I 109.5 . .
H20H C202 H20I 109.5 . .
Si20 C203 H20A 109.5 . .
Si20 C203 H20B 109.5 . .
H20A C203 H20B 109.5 . .
Si20 C203 H20C 109.5 . .
H20A C203 H20C 109.5 . .
H20B C203 H20C 109.5 . .

loop_
_geom_bond_atom_site_label_1
_geom_bond_atom_site_label_2
_geom_bond_distance
_geom_bond_site_symmetry_2
Zn1 N5 2.0164(19) .
Zn1 N1 2.0487(19) .
Zn1 N1 2.0979(19) 2_655
Zn1 N2 2.141(2) 2_655
Zn2 N10 1.917(2) .
Zn2 N1 1.9382(19) .
Zn2 N5 2.1121(19) .
N1 Si1 1.681(2) .
N1 Zn1 2.0979(19) 2_655
N2 C21 1.480(4) .
N2 C22 1.481(4) .
N2 Si1 1.843(2) .
N2 Zn1 2.141(2) 2_655
N3 C31 1.459(4) .
N3 C32 1.469(4) .
N3 Si1 1.713(2) .
N4 C41 1.446(4) .
N4 C42 1.461(4) .
N4 Si1 1.708(3) .
N5 Si2 1.731(2) .
N5 H5 0.85(3) .
N6 C62 1.462(4) .
N6 C61 1.465(4) .
N6 Si2 1.717(2) .
N7 C72 1.445(4) .
N7 C71 1.463(4) .
N7 Si2 1.718(2) .
N8 C82 1.438(4) .
N8 C81 1.467(4) .
N8 Si2 1.709(2) .
N10 Si20 1.703(2) .
N10 Si10 1.712(2) .
Si1 Zn1 2.7255(7) 2_655
Si10 C103 1.873(4) .
Si10 C101 1.873(3) .
Si10 C102 1.876(3) .
Si20 C203 1.862(3) .
Si20 C201 1.867(4) .
Si20 C202 1.869(4) .
C21 H21A 0.9800 .
C21 H21B 0.9800 .
C21 H21C 0.9800 .
C22 H22A 0.9800 .
C22 H22B 0.9800 .
C22 H22C 0.9800 .
C31 H31A 0.9800 .
C31 H31B 0.9800 .
C31 H31C 0.9800 .
C32 H32A 0.9800 .
C32 H32B 0.9800 .
C32 H32C 0.9800 .
C41 H41A 0.9800 .
C41 H41B 0.9800 .
C41 H41C 0.9800 .
C42 H42A 0.9800 .
C42 H42B 0.9800 .
C42 H42C 0.9800 .
C61 H61A 0.9800 .
C61 H61B 0.9800 .
C61 H61C 0.9800 .
C62 H62A 0.9800 .
C62 H62B 0.9800 .
C62 H62C 0.9800 .
C71 H71A 0.9800 .
C71 H71B 0.9800 .
C71 H71C 0.9800 .
C72 H72A 0.9800 .
C72 H72B 0.9800 .
C72 H72C 0.9800 .
C81 H81A 0.9800 .
C81 H81B 0.9800 .
C81 H81C 0.9800 .
C82 H82A 0.9800 .
C82 H82B 0.9800 .
C82 H82C 0.9800 .
C101 H10D 0.9800 .
C101 H10E 0.9800 .
C101 H10F 0.9800 .
C102 H10G 0.9800 .
C102 H10H 0.9800 .
C102 H10I 0.9800 .
C103 H10A 0.9800 .
C103 H10B 0.9800 .
C103 H10C 0.9800 .
C201 H20D 0.9800 .
C201 H20E 0.9800 .
C201 H20F 0.9800 .
C202 H20G 0.9800 .
C202 H20H 0.9800 .
C202 H20I 0.9800 .
C203 H20A 0.9800 .
C203 H20B 0.9800 .
C203 H20C 0.9800 .
